data_2205055
loop_
_publ_author_name
'Fang, Hua'
'Fang, Mei-Juan'
'Liu, Xiao-Xia'
'Lin, Jing-Jing'
'Zhao, Yu-Fen'

_publ_section_title
;
 Dimethyl [phenyl(pyridine-4-carboxamido)methyl]phosphonate
;
_journal_issue 2
_journal_name_full 'Acta Crystallographica Section E'
_journal_page_first o408
_journal_page_last o409
_journal_paper_doi 10.1107/S1600536805001492
_journal_volume 61
_journal_year 2005
_chemical_formula_iupac 'C15 H17 N2 O4 P'
_chemical_formula_moiety 'C15 H17 N2 O4 P'
_chemical_formula_sum 'C15 H17 N2 O4 P'
_chemical_formula_weight 320.28
_chemical_name_systematic
;
Dimethyl [phenyl(pyridine-4-carboxamido)methyl]phosphonate
;
_space_group_IT_number 14
_symmetry_cell_setting monoclinic
_symmetry_space_group_name_Hall '-P 2yn'
_symmetry_space_group_name_H-M 'P 1 21/n 1'
_atom_sites_solution_hydrogens geom
_atom_sites_solution_primary direct
_atom_sites_solution_secondary difmap
_audit_creation_method SHELXL-97
_cell_angle_alpha 90.00
_cell_angle_beta 111.280(4)
_cell_angle_gamma 90.00
_cell_formula_units_Z 4
_cell_length_a 10.748(3)
_cell_length_b 14.417(4)
_cell_length_c 10.920(3)
_cell_measurement_reflns_used 3217
_cell_measurement_temperature 293(2)
_cell_measurement_theta_max 27.34
_cell_measurement_theta_min 2.45
_cell_volume 1576.7(8)
_computing_cell_refinement 'SAINT (Bruker, 2001)'
_computing_data_collection 'SMART (Bruker, 2001)'
_computing_data_reduction SAINT
_computing_molecular_graphics 'ORTEP-3 (Farrugia, 1997) '
_computing_publication_material SHELXL97
_computing_structure_refinement 'SHELXL97 (Sheldrick, 1997)'
_computing_structure_solution 'SHELXS97 (Sheldrick, 1997)'
_diffrn_ambient_temperature 293(2)
_diffrn_measured_fraction_theta_full 0.992
_diffrn_measured_fraction_theta_max 0.992
_diffrn_measurement_device_type 'Bruker APEX area-detector'
_diffrn_measurement_method '\f and \w'
_diffrn_radiation_monochromator graphite
_diffrn_radiation_source 'fine-focus sealed tube'
_diffrn_radiation_type MoK\a
_diffrn_radiation_wavelength 0.71073
_diffrn_reflns_av_R_equivalents 0.0234
_diffrn_reflns_av_sigmaI/netI 0.0296
_diffrn_reflns_limit_h_max 12
_diffrn_reflns_limit_h_min -11
_diffrn_reflns_limit_k_max 16
_diffrn_reflns_limit_k_min -17
_diffrn_reflns_limit_l_max 12
_diffrn_reflns_limit_l_min -12
_diffrn_reflns_number 7824
_diffrn_reflns_theta_full 25.00
_diffrn_reflns_theta_max 25.00
_diffrn_reflns_theta_min 2.28
_diffrn_standards_decay_% 0
_diffrn_standards_interval_count 0
_diffrn_standards_interval_time 0
_diffrn_standards_number 0
_exptl_absorpt_coefficient_mu 0.193
_exptl_absorpt_correction_T_max 0.97
_exptl_absorpt_correction_T_min 0.93
_exptl_absorpt_correction_type multi-scan
_exptl_absorpt_process_details '(SADABS; Bruker, 2001)'
_exptl_crystal_colour Colorless
_exptl_crystal_density_diffrn 1.349
_exptl_crystal_density_method 'not measured'
_exptl_crystal_description Chunk
_exptl_crystal_F_000 672
_exptl_crystal_size_max 0.21
_exptl_crystal_size_mid 0.19
_exptl_crystal_size_min 0.15
_refine_diff_density_max 0.310
_refine_diff_density_min -0.232
_refine_ls_extinction_method none
_refine_ls_goodness_of_fit_ref 1.152
_refine_ls_hydrogen_treatment constr
_refine_ls_matrix_type full
_refine_ls_number_parameters 201
_refine_ls_number_reflns 2753
_refine_ls_number_restraints 0
_refine_ls_restrained_S_all 1.152
_refine_ls_R_factor_all 0.0658
_refine_ls_R_factor_gt 0.0603
_refine_ls_shift/su_max 0.000
_refine_ls_shift/su_mean 0.000
_refine_ls_structure_factor_coef Fsqd
_refine_ls_weighting_details 'calc w = 1/[\s^2^(Fo^2^)+(0.049P)^2^+0.963P] where P = (Fo^2^+2Fc^2^)/3'
_refine_ls_weighting_scheme calc
_refine_ls_wR_factor_gt 0.1361
_refine_ls_wR_factor_ref 0.1394
_reflns_number_gt 2514
_reflns_number_total 2753
_reflns_threshold_expression I>2\s(I)
_cod_data_source_file dn6194.cif
_cod_data_source_block I
_cod_original_sg_symbol_H-M 'P 21/n'
_cod_database_code 2205055
_cod_database_fobs_code 2205055

loop_
_symmetry_equiv_pos_as_xyz
'x, y, z'
'-x+1/2, y+1/2, -z+1/2'
'-x, -y, -z'
'x-1/2, -y-1/2, z-1/2'

loop_
_atom_site_label
_atom_site_fract_x
_atom_site_fract_y
_atom_site_fract_z
_atom_site_U_iso_or_equiv
_atom_site_adp_type
_atom_site_calc_flag
_atom_site_refinement_flags
_atom_site_occupancy
_atom_site_type_symbol
P1 0.26041(7) 0.07786(5) 0.41013(7) 0.0456(2) Uani d . 1 P
O2 0.3301(2) -0.00448(14) 0.39089(19) 0.0544(5) Uani d . 1 O
O3 0.1654(2) 0.05898(15) 0.4875(2) 0.0644(6) Uani d . 1 O
O4 0.1678(2) 0.12858(15) 0.2848(2) 0.0651(6) Uani d . 1 O
N2 0.4580(2) 0.12942(16) 0.6226(2) 0.0478(6) Uani d . 1 N
H2 0.5123 0.0859 0.6214 0.057 Uiso calc R 1 H
O1 0.3828(2) 0.22032(17) 0.7487(2) 0.0718(7) Uani d . 1 O
C6 0.4442(3) 0.21865(18) 0.4211(3) 0.0453(6) Uani d . 1 C
C13 0.3713(3) 0.17017(19) 0.4990(3) 0.0465(7) Uani d . 1 C
H13 0.3162 0.2170 0.5204 0.056 Uiso calc R 1 H
N1 0.7203(3) 0.0251(3) 1.0868(3) 0.0760(9) Uani d . 1 N
C10 0.5959(3) 0.1567(2) 0.9748(3) 0.0596(8) Uani d . 1 C
H10 0.5710 0.2179 0.9798 0.072 Uiso calc R 1 H
C11 0.5476(3) 0.1090(2) 0.8578(3) 0.0459(7) Uani d . 1 C
C12 0.4551(3) 0.1584(2) 0.7384(3) 0.0478(7) Uani d . 1 C
C1 0.5785(3) 0.2060(2) 0.4484(3) 0.0557(8) Uani d . 1 C
H1 0.6272 0.1665 0.5162 0.067 Uiso calc R 1 H
C7 0.5851(3) 0.0175(2) 0.8585(3) 0.0580(8) Uani d . 1 C
H7 0.5540 -0.0178 0.7820 0.070 Uiso calc R 1 H
C14 0.1879(4) -0.0138(2) 0.5824(3) 0.0712(10) Uani d . 1 C
H14A 0.2578 -0.0536 0.5781 0.107 Uiso calc R 1 H
H14B 0.1074 -0.0491 0.5639 0.107 Uiso calc R 1 H
H14C 0.2136 0.0126 0.6688 0.107 Uiso calc R 1 H
C5 0.3749(3) 0.2796(2) 0.3216(3) 0.0669(9) Uani d . 1 C
H5 0.2846 0.2905 0.3033 0.080 Uiso calc R 1 H
C2 0.6412(4) 0.2515(2) 0.3758(4) 0.0714(10) Uani d . 1 C
H2A 0.7320 0.2422 0.3952 0.086 Uiso calc R 1 H
C8 0.6696(4) -0.0206(3) 0.9744(3) 0.0693(9) Uani d . 1 C
H8 0.6925 -0.0827 0.9738 0.083 Uiso calc R 1 H
C4 0.4391(4) 0.3242(3) 0.2498(4) 0.0815(11) Uani d . 1 C
H4 0.3916 0.3645 0.1826 0.098 Uiso calc R 1 H
C9 0.6818(4) 0.1119(3) 1.0845(3) 0.0742(11) Uani d . 1 C
H9 0.7149 0.1455 1.1624 0.089 Uiso calc R 1 H
C15 0.0632(4) 0.0833(3) 0.1812(4) 0.0900(13) Uani d . 1 C
H15A 0.0972 0.0276 0.1567 0.135 Uiso calc R 1 H
H15B 0.0306 0.1239 0.1066 0.135 Uiso calc R 1 H
H15C -0.0082 0.0681 0.2107 0.135 Uiso calc R 1 H
C3 0.5726(4) 0.3097(2) 0.2764(4) 0.0760(10) Uani d . 1 C
H3 0.6154 0.3393 0.2270 0.091 Uiso calc R 1 H

loop_
_atom_site_aniso_label
_atom_site_aniso_U_11
_atom_site_aniso_U_22
_atom_site_aniso_U_33
_atom_site_aniso_U_12
_atom_site_aniso_U_13
_atom_site_aniso_U_23
P1 0.0372(4) 0.0527(4) 0.0457(4) 0.0059(3) 0.0135(3) 0.0076(3)
O2 0.0526(12) 0.0580(12) 0.0544(12) 0.0043(10) 0.0214(10) -0.0009(9)
O3 0.0536(13) 0.0685(14) 0.0806(15) 0.0127(11) 0.0359(12) 0.0206(12)
O4 0.0509(13) 0.0664(14) 0.0618(13) -0.0044(10) 0.0012(11) 0.0154(11)
N2 0.0447(13) 0.0561(14) 0.0409(12) 0.0145(11) 0.0136(10) 0.0017(11)
O1 0.0762(16) 0.0830(16) 0.0626(14) 0.0308(13) 0.0329(13) -0.0018(12)
C6 0.0479(16) 0.0380(14) 0.0485(15) 0.0021(12) 0.0158(13) -0.0025(12)
C13 0.0400(15) 0.0506(16) 0.0490(16) 0.0129(12) 0.0160(13) 0.0025(13)
N1 0.0655(19) 0.096(2) 0.0569(18) -0.0077(17) 0.0104(15) 0.0161(17)
C10 0.065(2) 0.0617(19) 0.0526(18) -0.0176(16) 0.0220(16) -0.0017(15)
C11 0.0391(14) 0.0593(17) 0.0432(15) -0.0065(13) 0.0196(12) 0.0020(13)
C12 0.0416(15) 0.0563(17) 0.0506(16) 0.0000(13) 0.0229(13) -0.0041(13)
C1 0.0502(18) 0.0527(17) 0.0659(19) 0.0069(14) 0.0230(16) 0.0082(15)
C7 0.0563(19) 0.069(2) 0.0487(17) 0.0061(16) 0.0195(15) 0.0029(15)
C14 0.081(2) 0.077(2) 0.067(2) 0.0023(19) 0.041(2) 0.0112(18)
C5 0.0530(19) 0.062(2) 0.079(2) 0.0072(16) 0.0160(17) 0.0187(18)
C2 0.061(2) 0.062(2) 0.098(3) -0.0002(17) 0.037(2) 0.011(2)
C8 0.070(2) 0.076(2) 0.061(2) 0.0092(18) 0.0228(19) 0.0159(18)
C4 0.081(3) 0.070(2) 0.088(3) -0.002(2) 0.024(2) 0.034(2)
C9 0.079(3) 0.091(3) 0.0422(18) -0.032(2) 0.0108(17) -0.0027(18)
C15 0.068(2) 0.091(3) 0.078(3) -0.010(2) -0.013(2) 0.015(2)
C3 0.079(3) 0.062(2) 0.096(3) -0.0113(19) 0.043(2) 0.016(2)

loop_
_atom_type_symbol
_atom_type_description
_atom_type_scat_dispersion_real
_atom_type_scat_dispersion_imag
_atom_type_scat_source
C C 0.0033 0.0016 'International Tables Vol C Tables 4.2.6.8 and 6.1.1.4'
H H 0.0000 0.0000 'International Tables Vol C Tables 4.2.6.8 and 6.1.1.4'
N N 0.0061 0.0033 'International Tables Vol C Tables 4.2.6.8 and 6.1.1.4'
O O 0.0106 0.0060 'International Tables Vol C Tables 4.2.6.8 and 6.1.1.4'
P P 0.1023 0.0942 'International Tables Vol C Tables 4.2.6.8 and 6.1.1.4'

loop_
_geom_angle_atom_site_label_1
_geom_angle_atom_site_label_2
_geom_angle_atom_site_label_3
_geom_angle
O2 P1 O4 117.05(13)
O2 P1 O3 113.91(12)
O4 P1 O3 102.83(12)
O2 P1 C13 113.69(12)
O4 P1 C13 102.27(12)
O3 P1 C13 105.60(13)
C14 O3 P1 123.0(2)
C15 O4 P1 123.4(2)
C12 N2 C13 121.4(2)
C12 N2 H2 119.3
C13 N2 H2 119.3
C1 C6 C5 118.5(3)
C1 C6 C13 122.1(3)
C5 C6 C13 119.4(3)
N2 C13 C6 114.7(2)
N2 C13 P1 105.96(19)
C6 C13 P1 114.19(19)
N2 C13 H13 107.2
C6 C13 H13 107.2
P1 C13 H13 107.2
C9 N1 C8 115.8(3)
C11 C10 C9 118.8(3)
C11 C10 H10 120.6
C9 C10 H10 120.6
C10 C11 C7 117.5(3)
C10 C11 C12 118.5(3)
C7 C11 C12 124.0(3)
O1 C12 N2 123.4(3)
O1 C12 C11 120.8(3)
N2 C12 C11 115.8(2)
C6 C1 C2 120.4(3)
C6 C1 H1 119.8
C2 C1 H1 119.8
C8 C7 C11 118.7(3)
C8 C7 H7 120.6
C11 C7 H7 120.6
O3 C14 H14A 109.5
O3 C14 H14B 109.5
H14A C14 H14B 109.5
O3 C14 H14C 109.5
H14A C14 H14C 109.5
H14B C14 H14C 109.5
C4 C5 C6 120.3(3)
C4 C5 H5 119.9
C6 C5 H5 119.9
C3 C2 C1 121.1(3)
C3 C2 H2A 119.5
C1 C2 H2A 119.5
N1 C8 C7 124.5(4)
N1 C8 H8 117.7
C7 C8 H8 117.7
C3 C4 C5 120.6(3)
C3 C4 H4 119.7
C5 C4 H4 119.7
N1 C9 C10 124.6(3)
N1 C9 H9 117.7
C10 C9 H9 117.7
O4 C15 H15A 109.5
O4 C15 H15B 109.5
H15A C15 H15B 109.5
O4 C15 H15C 109.5
H15A C15 H15C 109.5
H15B C15 H15C 109.5
C2 C3 C4 119.1(3)
C2 C3 H3 120.5
C4 C3 H3 120.5

loop_
_geom_bond_atom_site_label_1
_geom_bond_atom_site_label_2
_geom_bond_distance
P1 O2 1.459(2)
P1 O4 1.552(2)
P1 O3 1.568(2)
P1 C13 1.815(3)
O3 C14 1.432(4)
O4 C15 1.431(4)
N2 C12 1.343(3)
N2 C13 1.457(3)
N2 H2 0.8600
O1 C12 1.215(3)
C6 C1 1.376(4)
C6 C5 1.386(4)
C6 C13 1.520(4)
C13 H13 0.9800
N1 C9 1.316(5)
N1 C8 1.323(4)
C10 C11 1.376(4)
C10 C9 1.379(5)
C10 H10 0.9300
C11 C7 1.379(4)
C11 C12 1.502(4)
C1 C2 1.379(4)
C1 H1 0.9300
C7 C8 1.377(4)
C7 H7 0.9300
C14 H14A 0.9600
C14 H14B 0.9600
C14 H14C 0.9600
C5 C4 1.379(5)
C5 H5 0.9300
C2 C3 1.359(5)
C2 H2A 0.9300
C8 H8 0.9300
C4 C3 1.372(5)
C4 H4 0.9300
C9 H9 0.9300
C15 H15A 0.9600
C15 H15B 0.9600
C15 H15C 0.9600
C3 H3 0.9300

loop_
_geom_hbond_atom_site_label_D
_geom_hbond_atom_site_label_H
_geom_hbond_atom_site_label_A
_geom_hbond_site_symmetry_A
_geom_hbond_distance_DH
_geom_hbond_distance_HA
_geom_hbond_distance_DA
_geom_hbond_angle_DHA
N2 H2 O2 3_656 0.86 2.10 2.949(3) 167
